data_4316597
loop_
_publ_author_name
'Ana de Bettencourt-Dias'
'Patrick S. Barber'
'Subha Viswanathan'
'Daniel T. de Lill'
'Alexandra Rollett'
'George Ling'
'Sultan Altun'

_publ_contact_author_address
;Department of Chemistry
University of Nevada, Reno
Reno, NV 89557-0216
;
_publ_contact_author_email abd@unr.edu
_publ_contact_author_fax 1(775)7846804
_publ_contact_author_name 'Ana de Bettencourt-Dias'
_publ_contact_author_phone 1(775)6828421
_publ_section_title
;
 Para-Derivatized Pybox Ligands As Sensitizers in Highly Luminescent
 Ln(III) Complexes
;
_journal_name_full 'Inorganic Chemistry'
_journal_page_first 8848
_journal_page_last 8861
_journal_paper_doi 10.1021/ic101034y
_journal_volume 49
_journal_year 2010
_chemical_formula_sum 'C23 H26 N9 O15 Tb'
_chemical_formula_weight 827.45
_chemical_name_systematic
; 
 ? 
;
_space_group_IT_number 2
_symmetry_cell_setting triclinic
_symmetry_space_group_name_Hall '-P 1'
_symmetry_space_group_name_H-M 'P -1'
_atom_sites_solution_hydrogens geom
_atom_sites_solution_primary direct
_atom_sites_solution_secondary difmap
_audit_creation_method SHELXL-97
_cell_angle_alpha 83.5730(10)
_cell_angle_beta 78.3070(10)
_cell_angle_gamma 85.6300(10)
_cell_formula_units_Z 2
_cell_length_a 9.7791(2)
_cell_length_b 10.1722(2)
_cell_length_c 15.3368(3)
_cell_measurement_reflns_used 9878
_cell_measurement_temperature 99(2)
_cell_measurement_theta_max 33.20
_cell_measurement_theta_min 2.29
_cell_volume 1482.33(5)
_computing_cell_refinement 'Bruker SMART'
_computing_data_collection 'Bruker SMART (Bruker, 2001)'
_computing_data_reduction 'Bruker SAINT (Bruker, 2001)'
_computing_molecular_graphics 'DIAMOND (Brandenburg, 1999)'
_computing_publication_material 'Bruker SHELXTL (Bruker, 2001)'
_computing_structure_refinement 'SHELXL-97 (Sheldrick, 2008)'
_computing_structure_solution 'SHELXS-97 (Sheldrick, 2008)'
_diffrn_ambient_temperature 99(2)
_diffrn_measured_fraction_theta_full 0.991
_diffrn_measured_fraction_theta_max 0.991
_diffrn_measurement_device_type 'Bruker APEX CCD'
_diffrn_measurement_method 'phi and omega scans'
_diffrn_radiation_monochromator graphite
_diffrn_radiation_source 'fine-focus sealed tube'
_diffrn_radiation_type MoK\a
_diffrn_radiation_wavelength 0.71073
_diffrn_reflns_av_R_equivalents 0.0286
_diffrn_reflns_av_sigmaI/netI 0.0249
_diffrn_reflns_limit_h_max 13
_diffrn_reflns_limit_h_min -13
_diffrn_reflns_limit_k_max 13
_diffrn_reflns_limit_k_min -14
_diffrn_reflns_limit_l_max 18
_diffrn_reflns_limit_l_min -21
_diffrn_reflns_number 46351
_diffrn_reflns_theta_full 30.00
_diffrn_reflns_theta_max 30.00
_diffrn_reflns_theta_min 2.02
_exptl_absorpt_coefficient_mu 2.475
_exptl_absorpt_correction_T_max 0.8657
_exptl_absorpt_correction_T_min 0.5239
_exptl_absorpt_correction_type multi-scan
_exptl_absorpt_process_details 'Bruker SADABS (Bruker 2005)'
_exptl_crystal_colour colorless
_exptl_crystal_density_diffrn 1.854
_exptl_crystal_density_method 'not measured'
_exptl_crystal_description parallelepiped
_exptl_crystal_F_000 824
_exptl_crystal_size_max 0.30
_exptl_crystal_size_mid 0.16
_exptl_crystal_size_min 0.06
_refine_diff_density_max 3.204
_refine_diff_density_min -1.697
_refine_diff_density_rms 0.154
_refine_ls_extinction_method none
_refine_ls_goodness_of_fit_ref 1.222
_refine_ls_hydrogen_treatment noref
_refine_ls_matrix_type full
_refine_ls_number_parameters 435
_refine_ls_number_reflns 8570
_refine_ls_number_restraints 6
_refine_ls_restrained_S_all 1.227
_refine_ls_R_factor_all 0.0349
_refine_ls_R_factor_gt 0.0332
_refine_ls_shift/su_max 0.002
_refine_ls_shift/su_mean 0.000
_refine_ls_structure_factor_coef Fsqd
_refine_ls_weighting_details 'calc w=1/[\s^2^(Fo^2^)+(0.0127P)^2^+8.8329P] where P=(Fo^2^+2Fc^2^)/3'
_refine_ls_weighting_scheme calc
_refine_ls_wR_factor_gt 0.0857
_refine_ls_wR_factor_ref 0.0866
_reflns_number_gt 8174
_reflns_number_total 8570
_reflns_threshold_expression >2sigma(I)
_cod_data_source_file ic101034y_si_002_6.cif
_cod_data_source_block pyboxtbp1_121807
_cod_database_code 4316597

loop_
_symmetry_equiv_pos_as_xyz
'x, y, z'
'-x, -y, -z'

loop_
_atom_site_label
_atom_site_type_symbol
_atom_site_fract_x
_atom_site_fract_y
_atom_site_fract_z
_atom_site_U_iso_or_equiv
_atom_site_adp_type
_atom_site_occupancy
_atom_site_symmetry_multiplicity
_atom_site_calc_flag
_atom_site_refinement_flags
_atom_site_disorder_assembly
_atom_site_disorder_group
Tb1 Tb 0.123736(16) 0.275043(16) 0.705008(10) 0.00892(5) Uani 1 1 d . . .
N1 N 0.2932(3) 0.0811(3) 0.7314(2) 0.0124(5) Uani 1 1 d . . .
N2 N 0.1094(3) 0.1792(3) 0.86830(19) 0.0115(5) Uani 1 1 d . . .
N3 N -0.0638(3) 0.3778(3) 0.8192(2) 0.0146(6) Uani 1 1 d . . .
N4 N 0.2619(3) 0.4166(3) 0.77499(19) 0.0114(5) Uani 1 1 d . . .
N5 N 0.3647(3) 0.3326(3) 0.61407(19) 0.0111(5) Uani 1 1 d . . .
N6 N 0.1849(3) 0.2022(3) 0.5520(2) 0.0127(5) Uani 1 1 d . . .
O1 O 0.3784(3) -0.0730(2) 0.82373(17) 0.0136(5) Uani 1 1 d U . .
O2 O -0.1796(3) 0.3860(3) 0.96191(18) 0.0196(6) Uani 1 1 d . . .
O3 O 0.4534(3) 0.5265(3) 0.77136(17) 0.0185(5) Uani 1 1 d . . .
O4 O 0.3321(3) 0.1863(3) 0.41951(18) 0.0197(6) Uani 1 1 d . . .
N7 N -0.0332(3) 0.4729(3) 0.6106(2) 0.0150(6) Uani 1 1 d . . .
O5 O -0.0726(3) 0.3547(3) 0.63101(18) 0.0157(5) Uani 1 1 d . . .
O6 O 0.0831(3) 0.4954(3) 0.63025(18) 0.0160(5) Uani 1 1 d . . .
O7 O -0.1051(3) 0.5597(3) 0.5768(2) 0.0217(6) Uani 1 1 d . . .
O8 O -0.0150(3) 0.0928(3) 0.72077(18) 0.0159(5) Uani 1 1 d . . .
C1 C 0.4055(4) 0.0060(4) 0.6734(2) 0.0161(7) Uani 1 1 d . . .
H1A H 0.4784 0.0652 0.6403 0.019 Uiso 1 1 calc R . .
H1B H 0.3669 -0.0377 0.6298 0.019 Uiso 1 1 calc R . .
C2 C 0.4653(4) -0.0971(4) 0.7389(2) 0.0146(6) Uani 1 1 d . . .
H2A H 0.4573 -0.1884 0.7245 0.018 Uiso 1 1 calc R . .
H2B H 0.5646 -0.0831 0.7383 0.018 Uiso 1 1 calc R . .
C3 C 0.2929(4) 0.0301(3) 0.8115(2) 0.0134(6) Uani 1 1 d . . .
C4 C 0.1991(4) 0.0809(3) 0.8900(2) 0.0131(6) Uani 1 1 d . . .
C5 C 0.2040(4) 0.0329(4) 0.9779(2) 0.0164(7) Uani 1 1 d . . .
H5 H 0.2682 -0.0381 0.9908 0.020 Uiso 1 1 calc R . .
C6 C 0.1127(4) 0.0911(4) 1.0465(2) 0.0165(7) Uani 1 1 d . . .
H6 H 0.1154 0.0625 1.1073 0.020 Uiso 1 1 calc R . .
C7 C 0.0172(4) 0.1919(4) 1.0247(2) 0.0161(7) Uani 1 1 d . . .
H7A H -0.0475 0.2326 1.0701 0.019 Uiso 1 1 calc R . .
C8 C 0.0195(4) 0.2313(3) 0.9346(2) 0.0127(6) Uani 1 1 d . . .
C9 C -0.0762(4) 0.3353(4) 0.9018(2) 0.0135(6) Uani 1 1 d . . .
C10 C -0.2639(5) 0.4757(5) 0.9089(3) 0.0265(9) Uani 1 1 d . . .
H10A H -0.2778 0.5647 0.9306 0.032 Uiso 1 1 calc R . .
H10B H -0.3565 0.4403 0.9119 0.032 Uiso 1 1 calc R . .
C11 C -0.1776(4) 0.4813(4) 0.8135(3) 0.0206(8) Uani 1 1 d . . .
H11A H -0.2349 0.4616 0.7707 0.025 Uiso 1 1 calc R . .
H11B H -0.1394 0.5696 0.7945 0.025 Uiso 1 1 calc R . .
C12 C 0.2277(4) 0.4898(4) 0.8553(2) 0.0137(6) Uani 1 1 d . . .
H12A H 0.2056 0.4282 0.9104 0.016 Uiso 1 1 calc R . .
H12B H 0.1469 0.5538 0.8523 0.016 Uiso 1 1 calc R . .
C13 C 0.3611(4) 0.5617(4) 0.8533(2) 0.0153(7) Uani 1 1 d . . .
H13A H 0.3412 0.6588 0.8516 0.018 Uiso 1 1 calc R . .
H13B H 0.4027 0.5308 0.9062 0.018 Uiso 1 1 calc R . .
C14 C 0.3853(4) 0.4450(3) 0.7352(2) 0.0123(6) Uani 1 1 d . . .
C15 C 0.4521(4) 0.3956(3) 0.6494(2) 0.0122(6) Uani 1 1 d . . .
C16 C 0.5906(4) 0.4147(4) 0.6077(3) 0.0169(7) Uani 1 1 d . . .
H16 H 0.6503 0.4596 0.6348 0.020 Uiso 1 1 calc R . .
C17 C 0.6387(4) 0.3660(4) 0.5250(2) 0.0161(7) Uani 1 1 d . . .
H17 H 0.7327 0.3765 0.4948 0.019 Uiso 1 1 calc R . .
C18 C 0.5483(4) 0.3018(4) 0.4870(2) 0.0155(7) Uani 1 1 d . . .
H18 H 0.5788 0.2682 0.4305 0.019 Uiso 1 1 calc R . .
C19 C 0.4122(4) 0.2882(3) 0.5339(2) 0.0124(6) Uani 1 1 d . . .
C20 C 0.3044(4) 0.2236(3) 0.5022(2) 0.0133(6) Uani 1 1 d . . .
C21 C 0.2019(4) 0.1332(5) 0.4070(3) 0.0236(8) Uani 1 1 d . . .
H21A H 0.2189 0.0412 0.3905 0.028 Uiso 1 1 calc R . .
H21B H 0.1623 0.1886 0.3599 0.028 Uiso 1 1 calc R . .
C22 C 0.1038(4) 0.1380(4) 0.4986(2) 0.0171(7) Uani 1 1 d . . .
H22A H 0.0160 0.1906 0.4930 0.021 Uiso 1 1 calc R . .
H22B H 0.0806 0.0476 0.5261 0.021 Uiso 1 1 calc R . .
N8 N 0.3563(3) 0.8389(3) 0.1979(2) 0.0187(6) Uani 1 1 d . . .
O9 O 0.2958(3) 0.8324(4) 0.1352(2) 0.0280(7) Uani 1 1 d . . .
O10 O 0.2925(3) 0.8854(4) 0.2686(2) 0.0311(7) Uani 1 1 d . . .
O11 O 0.4816(3) 0.7978(3) 0.1931(2) 0.0261(6) Uani 1 1 d . . .
N9 N 0.8763(4) 0.2146(3) 0.2942(2) 0.0178(6) Uani 1 1 d . . .
O12 O 0.7637(3) 0.2803(3) 0.2975(2) 0.0251(6) Uani 1 1 d . . .
O13 O 0.9761(4) 0.2369(4) 0.2292(2) 0.0341(8) Uani 1 1 d . . .
O14 O 0.8920(3) 0.1250(3) 0.3551(2) 0.0262(6) Uani 1 1 d . . .
C23 C 0.4555(5) 0.2088(5) 0.0407(3) 0.0283(9) Uani 1 1 d . . .
H23B H 0.5539 0.2278 0.0347 0.042 Uiso 1 1 calc R . .
H23A H 0.4487 0.1145 0.0355 0.042 Uiso 1 1 calc R . .
H23C H 0.4032 0.2311 0.0992 0.042 Uiso 1 1 calc R . .
O15 O 0.3991(4) 0.2853(3) -0.0276(2) 0.0290(7) Uani 1 1 d . . .
H15S H 0.4386 0.2608 -0.0776 0.044 Uiso 1 1 calc R . .

loop_
_atom_site_aniso_label
_atom_site_aniso_U_11
_atom_site_aniso_U_22
_atom_site_aniso_U_33
_atom_site_aniso_U_23
_atom_site_aniso_U_13
_atom_site_aniso_U_12
Tb1 0.00845(7) 0.01026(7) 0.00794(7) -0.00093(5) -0.00127(5) -0.00077(5)
N1 0.0111(13) 0.0140(13) 0.0114(13) -0.0024(10) -0.0007(10) 0.0013(10)
N2 0.0111(13) 0.0122(13) 0.0107(13) -0.0011(10) -0.0010(10) -0.0010(10)
N3 0.0121(13) 0.0159(14) 0.0151(14) -0.0028(11) -0.0015(11) 0.0026(11)
N4 0.0127(13) 0.0124(13) 0.0096(12) -0.0024(10) -0.0025(10) -0.0011(10)
N5 0.0120(13) 0.0115(13) 0.0097(12) -0.0002(10) -0.0027(10) 0.0000(10)
N6 0.0142(13) 0.0145(13) 0.0103(13) -0.0022(10) -0.0033(10) -0.0030(11)
O1 0.0105(8) 0.0099(8) 0.0174(8) -0.0006(7) 0.0027(7) 0.0028(7)
O2 0.0200(13) 0.0247(14) 0.0113(12) -0.0030(10) 0.0005(10) 0.0087(11)
O3 0.0338(15) 0.0155(12) 0.0090(11) -0.0023(9) -0.0063(11) -0.0123(11)
O4 0.0185(13) 0.0283(15) 0.0136(12) -0.0095(11) -0.0008(10) -0.0047(11)
N7 0.0146(14) 0.0176(14) 0.0124(13) -0.0011(11) -0.0020(11) -0.0002(11)
O5 0.0162(12) 0.0152(12) 0.0162(12) 0.0000(10) -0.0042(10) -0.0031(10)
O6 0.0145(12) 0.0170(12) 0.0171(12) 0.0015(10) -0.0047(10) -0.0043(10)
O7 0.0212(14) 0.0195(14) 0.0234(14) 0.0050(11) -0.0070(11) 0.0019(11)
O8 0.0137(12) 0.0145(12) 0.0192(13) -0.0031(10) -0.0005(10) -0.0043(9)
C1 0.0152(16) 0.0168(16) 0.0145(16) -0.0022(13) 0.0003(13) 0.0040(13)
C2 0.0146(15) 0.0154(16) 0.0124(15) -0.0036(12) 0.0011(12) 0.0013(12)
C3 0.0119(15) 0.0125(15) 0.0157(16) -0.0019(12) -0.0024(12) 0.0002(12)
C4 0.0111(14) 0.0135(15) 0.0143(15) -0.0022(12) -0.0009(12) -0.0017(12)
C5 0.0163(16) 0.0177(17) 0.0146(16) 0.0004(13) -0.0037(13) 0.0007(13)
C6 0.0220(18) 0.0159(16) 0.0101(15) 0.0031(12) -0.0022(13) -0.0002(14)
C7 0.0185(17) 0.0179(17) 0.0111(15) -0.0019(13) -0.0005(13) -0.0004(13)
C8 0.0126(15) 0.0129(15) 0.0124(15) -0.0022(12) -0.0015(12) -0.0006(12)
C9 0.0127(15) 0.0141(15) 0.0130(15) -0.0025(12) -0.0008(12) 0.0001(12)
C10 0.025(2) 0.032(2) 0.0172(18) -0.0018(16) -0.0007(15) 0.0177(17)
C11 0.0185(17) 0.0241(19) 0.0165(17) -0.0012(14) -0.0017(14) 0.0103(15)
C12 0.0148(15) 0.0147(15) 0.0122(15) -0.0043(12) -0.0019(12) -0.0025(12)
C13 0.0189(17) 0.0171(16) 0.0111(15) -0.0040(12) -0.0031(13) -0.0039(13)
C14 0.0147(15) 0.0111(14) 0.0116(15) 0.0010(11) -0.0047(12) -0.0016(12)
C15 0.0133(15) 0.0117(15) 0.0118(15) 0.0004(12) -0.0032(12) -0.0020(12)
C16 0.0130(16) 0.0212(18) 0.0166(17) -0.0010(14) -0.0024(13) -0.0034(13)
C17 0.0109(15) 0.0201(17) 0.0157(16) 0.0020(13) 0.0013(12) -0.0060(13)
C18 0.0143(16) 0.0174(17) 0.0134(16) -0.0016(13) 0.0009(12) -0.0009(13)
C19 0.0123(15) 0.0136(15) 0.0107(15) -0.0006(12) -0.0010(12) -0.0010(12)
C20 0.0153(16) 0.0137(15) 0.0105(15) -0.0022(12) -0.0015(12) 0.0006(12)
C21 0.0233(19) 0.033(2) 0.0170(18) -0.0110(16) -0.0027(15) -0.0087(17)
C22 0.0191(17) 0.0219(18) 0.0116(15) -0.0035(13) -0.0027(13) -0.0077(14)
N8 0.0174(15) 0.0151(15) 0.0238(16) -0.0010(12) -0.0043(12) -0.0034(12)
O9 0.0202(14) 0.0408(19) 0.0238(15) -0.0035(13) -0.0066(12) -0.0002(13)
O10 0.0199(15) 0.045(2) 0.0311(17) -0.0197(15) -0.0013(12) -0.0037(14)
O11 0.0164(13) 0.0338(17) 0.0284(16) -0.0035(13) -0.0065(12) 0.0034(12)
N9 0.0208(15) 0.0194(15) 0.0144(14) -0.0047(12) -0.0053(12) 0.0001(12)
O12 0.0203(14) 0.0244(15) 0.0291(16) 0.0027(12) -0.0054(12) 0.0026(11)
O13 0.0336(18) 0.0393(19) 0.0232(16) -0.0013(14) 0.0070(13) 0.0011(15)
O14 0.0330(17) 0.0174(14) 0.0266(16) 0.0041(12) -0.0061(13) 0.0005(12)
C23 0.033(2) 0.024(2) 0.029(2) -0.0030(17) -0.0121(18) 0.0063(17)
O15 0.0355(18) 0.0274(16) 0.0230(15) -0.0040(13) -0.0073(13) 0.0120(13)

loop_
_atom_type_symbol
_atom_type_description
_atom_type_scat_dispersion_real
_atom_type_scat_dispersion_imag
_atom_type_scat_source
C C 0.0033 0.0016 'International Tables Vol C Tables 4.2.6.8 and 6.1.1.4'
H H 0.0000 0.0000 'International Tables Vol C Tables 4.2.6.8 and 6.1.1.4'
N N 0.0061 0.0033 'International Tables Vol C Tables 4.2.6.8 and 6.1.1.4'
O O 0.0106 0.0060 'International Tables Vol C Tables 4.2.6.8 and 6.1.1.4'
Tb Tb -0.1723 4.1537 'International Tables Vol C Tables 4.2.6.8 and 6.1.1.4'

loop_
_geom_angle_atom_site_label_1
_geom_angle_atom_site_label_2
_geom_angle_atom_site_label_3
_geom_angle
_geom_angle_site_symmetry_1
_geom_angle_site_symmetry_3
_geom_angle_publ_flag
O8 Tb1 O6 127.39(9) . . ?
O8 Tb1 O5 75.03(9) . . ?
O6 Tb1 O5 52.36(9) . . ?
O8 Tb1 N6 78.81(10) . . ?
O6 Tb1 N6 85.53(10) . . ?
O5 Tb1 N6 73.70(9) . . ?
O8 Tb1 N4 148.32(10) . . ?
O6 Tb1 N4 77.44(9) . . ?
O5 Tb1 N4 125.51(9) . . ?
N6 Tb1 N4 127.26(10) . . ?
O8 Tb1 N3 87.89(10) . . ?
O6 Tb1 N3 77.70(10) . . ?
O5 Tb1 N3 72.35(9) . . ?
N6 Tb1 N3 145.70(10) . . ?
N4 Tb1 N3 78.09(10) . . ?
O8 Tb1 N1 77.24(10) . . ?
O6 Tb1 N1 148.42(9) . . ?
O5 Tb1 N1 144.94(9) . . ?
N6 Tb1 N1 80.25(10) . . ?
N4 Tb1 N1 88.98(10) . . ?
N3 Tb1 N1 127.61(10) . . ?
O8 Tb1 N5 134.66(9) . . ?
O6 Tb1 N5 76.10(9) . . ?
O5 Tb1 N5 114.44(9) . . ?
N6 Tb1 N5 63.68(10) . . ?
N4 Tb1 N5 63.84(9) . . ?
N3 Tb1 N5 137.42(10) . . ?
N1 Tb1 N5 72.32(9) . . ?
O8 Tb1 N2 75.71(9) . . ?
O6 Tb1 N2 134.74(9) . . ?
O5 Tb1 N2 127.20(9) . . ?
N6 Tb1 N2 139.72(10) . . ?
N4 Tb1 N2 72.60(9) . . ?
N3 Tb1 N2 63.60(10) . . ?
N1 Tb1 N2 64.08(9) . . ?
N5 Tb1 N2 117.48(9) . . ?
O8 Tb1 N7 101.23(9) . . ?
O6 Tb1 N7 26.19(9) . . ?
O5 Tb1 N7 26.21(9) . . ?
N6 Tb1 N7 79.42(9) . . ?
N4 Tb1 N7 101.30(9) . . ?
N3 Tb1 N7 72.32(9) . . ?
N1 Tb1 N7 159.51(9) . . ?
N5 Tb1 N7 96.19(9) . . ?
N2 Tb1 N7 135.85(9) . . ?
C3 N1 C1 106.0(3) . . ?
C3 N1 Tb1 119.0(2) . . ?
C1 N1 Tb1 135.0(2) . . ?
C8 N2 C4 117.9(3) . . ?
C8 N2 Tb1 121.3(2) . . ?
C4 N2 Tb1 120.6(2) . . ?
C9 N3 C11 106.4(3) . . ?
C9 N3 Tb1 119.6(2) . . ?
C11 N3 Tb1 133.9(2) . . ?
C14 N4 C12 106.8(3) . . ?
C14 N4 Tb1 119.8(2) . . ?
C12 N4 Tb1 133.2(2) . . ?
C15 N5 C19 118.1(3) . . ?
C15 N5 Tb1 120.6(2) . . ?
C19 N5 Tb1 120.9(2) . . ?
C20 N6 C22 106.8(3) . . ?
C20 N6 Tb1 121.0(2) . . ?
C22 N6 Tb1 132.1(2) . . ?
C3 O1 C2 108.5(3) . . ?
C9 O2 C10 105.1(3) . . ?
C14 O3 C13 106.9(3) . . ?
C20 O4 C21 105.7(3) . . ?
O7 N7 O5 121.6(3) . . ?
O7 N7 O6 122.4(3) . . ?
O5 N7 O6 116.0(3) . . ?
O7 N7 Tb1 175.1(3) . . ?
O5 N7 Tb1 58.49(17) . . ?
O6 N7 Tb1 57.58(17) . . ?
N7 O5 Tb1 95.3(2) . . ?
N7 O6 Tb1 96.2(2) . . ?
N1 C1 C2 104.3(3) . . ?
N1 C1 H1A 110.9 . . ?
C2 C1 H1A 110.9 . . ?
N1 C1 H1B 110.9 . . ?
C2 C1 H1B 110.9 . . ?
H1A C1 H1B 108.9 . . ?
O1 C2 C1 102.8(3) . . ?
O1 C2 H2A 111.2 . . ?
C1 C2 H2A 111.2 . . ?
O1 C2 H2B 111.2 . . ?
C1 C2 H2B 111.2 . . ?
H2A C2 H2B 109.1 . . ?
N1 C3 O1 118.2(3) . . ?
N1 C3 C4 122.8(3) . . ?
O1 C3 C4 119.0(3) . . ?
N2 C4 C5 123.1(3) . . ?
N2 C4 C3 113.2(3) . . ?
C5 C4 C3 123.6(3) . . ?
C6 C5 C4 118.4(3) . . ?
C6 C5 H5 120.8 . . ?
C4 C5 H5 120.8 . . ?
C5 C6 C7 119.0(3) . . ?
C5 C6 H6 120.5 . . ?
C7 C6 H6 120.5 . . ?
C8 C7 C6 118.0(3) . . ?
C8 C7 H7A 121.0 . . ?
C6 C7 H7A 121.0 . . ?
N2 C8 C7 123.5(3) . . ?
N2 C8 C9 112.5(3) . . ?
C7 C8 C9 124.0(3) . . ?
N3 C9 O2 119.6(3) . . ?
N3 C9 C8 122.6(3) . . ?
O2 C9 C8 117.8(3) . . ?
O2 C10 C11 104.1(3) . . ?
O2 C10 H10A 110.9 . . ?
C11 C10 H10A 110.9 . . ?
O2 C10 H10B 110.9 . . ?
C11 C10 H10B 110.9 . . ?
H10A C10 H10B 108.9 . . ?
N3 C11 C10 104.0(3) . . ?
N3 C11 H11A 111.0 . . ?
C10 C11 H11A 111.0 . . ?
N3 C11 H11B 111.0 . . ?
C10 C11 H11B 111.0 . . ?
H11A C11 H11B 109.0 . . ?
N4 C12 C13 104.1(3) . . ?
N4 C12 H12A 110.9 . . ?
C13 C12 H12A 110.9 . . ?
N4 C12 H12B 110.9 . . ?
C13 C12 H12B 110.9 . . ?
H12A C12 H12B 109.0 . . ?
O3 C13 C12 103.7(3) . . ?
O3 C13 H13A 111.0 . . ?
C12 C13 H13A 111.0 . . ?
O3 C13 H13B 111.0 . . ?
C12 C13 H13B 111.0 . . ?
H13A C13 H13B 109.0 . . ?
N4 C14 O3 118.5(3) . . ?
N4 C14 C15 122.3(3) . . ?
O3 C14 C15 119.1(3) . . ?
N5 C15 C16 123.2(3) . . ?
N5 C15 C14 112.7(3) . . ?
C16 C15 C14 124.1(3) . . ?
C17 C16 C15 117.9(3) . . ?
C17 C16 H16 121.1 . . ?
C15 C16 H16 121.1 . . ?
C18 C17 C16 119.5(3) . . ?
C18 C17 H17 120.2 . . ?
C16 C17 H17 120.2 . . ?
C19 C18 C17 118.1(3) . . ?
C19 C18 H18 120.9 . . ?
C17 C18 H18 120.9 . . ?
N5 C19 C18 123.2(3) . . ?
N5 C19 C20 112.4(3) . . ?
C18 C19 C20 124.4(3) . . ?
N6 C20 O4 119.2(3) . . ?
N6 C20 C19 121.6(3) . . ?
O4 C20 C19 119.2(3) . . ?
O4 C21 C22 104.1(3) . . ?
O4 C21 H21A 110.9 . . ?
C22 C21 H21A 110.9 . . ?
O4 C21 H21B 110.9 . . ?
C22 C21 H21B 110.9 . . ?
H21A C21 H21B 109.0 . . ?
N6 C22 C21 104.0(3) . . ?
N6 C22 H22A 111.0 . . ?
C21 C22 H22A 111.0 . . ?
N6 C22 H22B 111.0 . . ?
C21 C22 H22B 111.0 . . ?
H22A C22 H22B 109.0 . . ?
O9 N8 O11 121.0(3) . . ?
O9 N8 O10 120.5(3) . . ?
O11 N8 O10 118.5(3) . . ?
O12 N9 O14 120.5(3) . . ?
O12 N9 O13 120.1(4) . . ?
O14 N9 O13 119.3(3) . . ?
O15 C23 H23B 109.5 . . ?
O15 C23 H23A 109.5 . . ?
H23B C23 H23A 109.5 . . ?
O15 C23 H23C 109.5 . . ?
H23B C23 H23C 109.5 . . ?
H23A C23 H23C 109.5 . . ?
C23 O15 H15S 109.5 . . ?

loop_
_geom_bond_atom_site_label_1
_geom_bond_atom_site_label_2
_geom_bond_distance
_geom_bond_site_symmetry_2
_geom_bond_publ_flag
Tb1 O8 2.343(3) . ?
Tb1 O6 2.444(3) . ?
Tb1 O5 2.464(3) . ?
Tb1 N6 2.483(3) . ?
Tb1 N4 2.506(3) . ?
Tb1 N3 2.518(3) . ?
Tb1 N1 2.530(3) . ?
Tb1 N5 2.556(3) . ?
Tb1 N2 2.564(3) . ?
Tb1 N7 2.877(3) . ?
N1 C3 1.277(5) . ?
N1 C1 1.487(4) . ?
N2 C8 1.332(4) . ?
N2 C4 1.339(4) . ?
N3 C9 1.277(5) . ?
N3 C11 1.481(5) . ?
N4 C14 1.276(4) . ?
N4 C12 1.478(4) . ?
N5 C15 1.336(4) . ?
N5 C19 1.339(4) . ?
N6 C20 1.280(5) . ?
N6 C22 1.480(5) . ?
O1 C3 1.312(4) . ?
O1 C2 1.437(4) . ?
O2 C9 1.337(4) . ?
O2 C10 1.471(5) . ?
O3 C14 1.332(4) . ?
O3 C13 1.454(4) . ?
O4 C20 1.333(4) . ?
O4 C21 1.475(5) . ?
N7 O7 1.222(4) . ?
N7 O5 1.276(4) . ?
N7 O6 1.277(4) . ?
C1 C2 1.537(5) . ?
C1 H1A 0.9900 . ?
C1 H1B 0.9900 . ?
C2 H2A 0.9900 . ?
C2 H2B 0.9900 . ?
C3 C4 1.476(5) . ?
C4 C5 1.390(5) . ?
C5 C6 1.390(5) . ?
C5 H5 0.9500 . ?
C6 C7 1.392(5) . ?
C6 H6 0.9500 . ?
C7 C8 1.392(5) . ?
C7 H7A 0.9500 . ?
C8 C9 1.472(5) . ?
C10 C11 1.532(6) . ?
C10 H10A 0.9900 . ?
C10 H10B 0.9900 . ?
C11 H11A 0.9900 . ?
C11 H11B 0.9900 . ?
C12 C13 1.538(5) . ?
C12 H12A 0.9900 . ?
C12 H12B 0.9900 . ?
C13 H13A 0.9900 . ?
C13 H13B 0.9900 . ?
C14 C15 1.470(5) . ?
C15 C16 1.394(5) . ?
C16 C17 1.392(5) . ?
C16 H16 0.9500 . ?
C17 C18 1.388(5) . ?
C17 H17 0.9500 . ?
C18 C19 1.388(5) . ?
C18 H18 0.9500 . ?
C19 C20 1.471(5) . ?
C21 C22 1.536(5) . ?
C21 H21A 0.9900 . ?
C21 H21B 0.9900 . ?
C22 H22A 0.9900 . ?
C22 H22B 0.9900 . ?
N8 O9 1.236(5) . ?
N8 O11 1.254(4) . ?
N8 O10 1.259(5) . ?
N9 O12 1.239(4) . ?
N9 O14 1.255(4) . ?
N9 O13 1.259(5) . ?
C23 O15 1.412(5) . ?
C23 H23B 0.9800 . ?
C23 H23A 0.9800 . ?
C23 H23C 0.9800 . ?
O15 H15S 0.8400 . ?
